data_4066704
loop_
_publ_author_name
'Tav\<car, Ga\<sper'
'Sen, Sakya S.'
'Roesky, Herbert W.'
'Hey, Jakob'
'Kratzert, Daniel'
'Stalke, Dietmar'

_publ_section_title
;
 Reactions of a Bis-silylene (LSi&#x2212;SiL, L = PhC(NtBu)2) and a
 Heteroleptic Chloro Silylene (LSiCl) with Benzil: Formation of
 Bis(siladioxolene) and Monosiladioxolene Analogue with Five-Coordinate
 Silicon Atoms in Both Ring Systems
;
_journal_issue 17
_journal_name_full Organometallics
_journal_page_first 3930
_journal_paper_doi 10.1021/om100581u
_journal_volume 29
_journal_year 2010
_chemical_formula_moiety 'C58 H66 N4 O4 Si2, 0.5(C7 H8)'
_chemical_formula_sum 'C61.5 H70 N4 O4 Si2'
_chemical_formula_weight 985.39
_chemical_melting_point 156
_chemical_name_systematic
; 
 ? 
;
_space_group_IT_number 14
_symmetry_cell_setting monoclinic
_symmetry_space_group_name_Hall '-P 2ybc'
_symmetry_space_group_name_H-M 'P 1 21/c 1'
_atom_sites_solution_hydrogens geom
_atom_sites_solution_primary direct
_atom_sites_solution_secondary difmap
_audit_creation_method SHELXL-97
_cell_angle_alpha 90.00
_cell_angle_beta 109.503(2)
_cell_angle_gamma 90.00
_cell_formula_units_Z 4
_cell_length_a 13.7468(18)
_cell_length_b 21.681(3)
_cell_length_c 19.780(3)
_cell_measurement_reflns_used 9885
_cell_measurement_temperature 100(2)
_cell_measurement_theta_max 26.697
_cell_measurement_theta_min 2.1735
_cell_volume 5557.1(14)
_computing_cell_refinement 'SAINT V7.66A'
_computing_data_collection 'APEX2 v.2009.7-0'
_computing_data_reduction 'SAINT V7.46A'
_computing_molecular_graphics 'XSHELL in SHELXTL-97'
_computing_publication_material 'XSHELL in SHELXTL-97'
_computing_structure_refinement 'SHELXL-97 (Sheldrick, 2008)'
_computing_structure_solution 'SHELXS-97 (Sheldrick, 2008)'
_diffrn_ambient_temperature 100(2)
_diffrn_measured_fraction_theta_full 0.999
_diffrn_measured_fraction_theta_max 0.999
_diffrn_measurement_device_type 'Bruker Smart Apex II with D8-Goniometer'
_diffrn_measurement_method 'omega scans'
_diffrn_radiation_monochromator 'INCOATEC Quazar mirror optics'
_diffrn_radiation_source 'INCOATEC Mo Microsource'
_diffrn_radiation_type MoK\a
_diffrn_radiation_wavelength 0.71073
_diffrn_reflns_av_R_equivalents 0.0523
_diffrn_reflns_av_sigmaI/netI 0.0303
_diffrn_reflns_limit_h_max 17
_diffrn_reflns_limit_h_min -17
_diffrn_reflns_limit_k_max 27
_diffrn_reflns_limit_k_min -27
_diffrn_reflns_limit_l_max 24
_diffrn_reflns_limit_l_min -25
_diffrn_reflns_number 84719
_diffrn_reflns_theta_full 26.72
_diffrn_reflns_theta_max 26.72
_diffrn_reflns_theta_min 1.44
_exptl_absorpt_coefficient_mu 0.114
_exptl_absorpt_correction_T_max 0.9880
_exptl_absorpt_correction_T_min 0.9149
_exptl_absorpt_correction_type multi-scan
_exptl_absorpt_process_details SADABS-2008/2
_exptl_crystal_colour colourless
_exptl_crystal_density_diffrn 1.178
_exptl_crystal_density_method 'not measured'
_exptl_crystal_description block
_exptl_crystal_F_000 2108
_exptl_crystal_size_max 0.14
_exptl_crystal_size_mid 0.13
_exptl_crystal_size_min 0.12
_refine_diff_density_max 0.725
_refine_diff_density_min -0.628
_refine_diff_density_rms 0.048
_refine_ls_extinction_method none
_refine_ls_goodness_of_fit_ref 1.050
_refine_ls_hydrogen_treatment constr
_refine_ls_matrix_type full
_refine_ls_number_parameters 708
_refine_ls_number_reflns 11781
_refine_ls_number_restraints 101
_refine_ls_restrained_S_all 1.087
_refine_ls_R_factor_all 0.0540
_refine_ls_R_factor_gt 0.0450
_refine_ls_shift/su_max 0.002
_refine_ls_shift/su_mean 0.000
_refine_ls_structure_factor_coef Fsqd
_refine_ls_weighting_details 'calc w=1/[\s^2^(Fo^2^)+(0.0396P)^2^+4.3745P] where P=(Fo^2^+2Fc^2^)/3'
_refine_ls_weighting_scheme calc
_refine_ls_wR_factor_gt 0.1079
_refine_ls_wR_factor_ref 0.1142
_reflns_number_gt 9962
_reflns_number_total 11781
_reflns_threshold_expression >2sigma(I)
_cod_data_source_file om100581u_si_001.cif
_cod_data_source_block p21c
_cod_original_cell_volume 5556.9(13)
_cod_original_sg_symbol_H-M 'P 21/c'
_cod_original_formula_sum 'C61.50 H70 N4 O4 Si2'
_cod_database_code 4066704

loop_
_symmetry_equiv_pos_as_xyz
'x, y, z'
'-x, y+1/2, -z+1/2'
'-x, -y, -z'
'x, -y-1/2, z-1/2'

loop_
_atom_site_label
_atom_site_type_symbol
_atom_site_fract_x
_atom_site_fract_y
_atom_site_fract_z
_atom_site_U_iso_or_equiv
_atom_site_adp_type
_atom_site_occupancy
_atom_site_symmetry_multiplicity
_atom_site_calc_flag
_atom_site_refinement_flags
_atom_site_disorder_assembly
_atom_site_disorder_group
C1 C 0.60990(12) 0.28485(8) 0.58437(8) 0.0195(3) Uani 1 1 d . . .
C2 C 0.51856(13) 0.24303(7) 0.56125(9) 0.0219(3) Uani 1 1 d . . .
C3 C 0.47779(16) 0.22559(8) 0.48983(10) 0.0316(4) Uani 1 1 d . . .
H3 H 0.5076 0.2405 0.4560 0.038 Uiso 1 1 calc R . .
C4 C 0.39301(17) 0.18613(9) 0.46774(11) 0.0400(5) Uani 1 1 d . . .
H4 H 0.3646 0.1745 0.4187 0.048 Uiso 1 1 calc R . .
C5 C 0.35011(15) 0.16385(9) 0.51675(12) 0.0365(5) Uani 1 1 d . . .
H5 H 0.2929 0.1365 0.5016 0.044 Uiso 1 1 calc R . .
C6 C 0.39051(14) 0.18132(8) 0.58813(11) 0.0300(4) Uani 1 1 d . . .
H6 H 0.3605 0.1663 0.6217 0.036 Uiso 1 1 calc R . .
C7 C 0.47508(13) 0.22088(8) 0.61067(9) 0.0232(3) Uani 1 1 d . . .
H7 H 0.5030 0.2327 0.6596 0.028 Uiso 1 1 calc R . .
C8 C 0.51864(12) 0.38718(7) 0.57353(9) 0.0197(3) Uani 1 1 d . . .
C9 C 0.56219(13) 0.45253(7) 0.58775(9) 0.0228(3) Uani 1 1 d . . .
H9A H 0.6058 0.4563 0.6381 0.034 Uiso 1 1 calc R . .
H9B H 0.5053 0.4822 0.5774 0.034 Uiso 1 1 calc R . .
H9C H 0.6035 0.4611 0.5569 0.034 Uiso 1 1 calc R . .
C10 C 0.45060(13) 0.37628(8) 0.61981(10) 0.0246(4) Uani 1 1 d . . .
H10A H 0.4257 0.3336 0.6139 0.037 Uiso 1 1 calc R . .
H10B H 0.3916 0.4046 0.6049 0.037 Uiso 1 1 calc R . .
H10C H 0.4909 0.3837 0.6703 0.037 Uiso 1 1 calc R . .
C11 C 0.45589(14) 0.38132(8) 0.49348(9) 0.0271(4) Uani 1 1 d . . .
H11A H 0.5023 0.3846 0.4653 0.041 Uiso 1 1 calc R . .
H11B H 0.4045 0.4144 0.4796 0.041 Uiso 1 1 calc R . .
H11C H 0.4209 0.3413 0.4845 0.041 Uiso 1 1 calc R . .
C12 C 0.75462(16) 0.20617(8) 0.59308(13) 0.0361(5) Uani 1 1 d . . .
C13 C 0.85504(17) 0.20051(11) 0.65686(17) 0.0624(8) Uani 1 1 d . . .
H13A H 0.9007 0.2350 0.6562 0.094 Uiso 1 1 calc R . .
H13B H 0.8893 0.1616 0.6534 0.094 Uiso 1 1 calc R . .
H13C H 0.8393 0.2013 0.7017 0.094 Uiso 1 1 calc R . .
C14 C 0.7756(2) 0.20363(11) 0.52234(16) 0.0599(8) Uani 1 1 d . . .
H14A H 0.7103 0.2069 0.4825 0.090 Uiso 1 1 calc R . .
H14B H 0.8092 0.1644 0.5189 0.090 Uiso 1 1 calc R . .
H14C H 0.8210 0.2379 0.5201 0.090 Uiso 1 1 calc R . .
C15 C 0.68576(18) 0.15157(9) 0.59787(16) 0.0517(7) Uani 1 1 d . . .
H15A H 0.6658 0.1560 0.6408 0.077 Uiso 1 1 calc R . .
H15B H 0.7239 0.1129 0.6007 0.077 Uiso 1 1 calc R . .
H15C H 0.6237 0.1510 0.5552 0.077 Uiso 1 1 calc R . .
C16 C 0.97791(13) 0.40777(8) 0.77288(9) 0.0214(3) Uani 1 1 d . . .
C17 C 1.09085(13) 0.41466(8) 0.78617(9) 0.0228(3) Uani 1 1 d . . .
C18 C 1.13130(13) 0.38404(8) 0.73969(9) 0.0256(4) Uani 1 1 d . . .
H18 H 1.0871 0.3608 0.7008 0.031 Uiso 1 1 calc R . .
C19 C 1.23644(14) 0.38750(8) 0.75009(10) 0.0285(4) Uani 1 1 d . . .
H19 H 1.2640 0.3672 0.7180 0.034 Uiso 1 1 calc R . .
C20 C 1.30079(13) 0.42076(8) 0.80754(10) 0.0284(4) Uani 1 1 d . . .
H20 H 1.3727 0.4227 0.8151 0.034 Uiso 1 1 calc R . .
C21 C 1.26083(13) 0.45113(8) 0.85384(10) 0.0274(4) Uani 1 1 d . . .
H21 H 1.3055 0.4737 0.8932 0.033 Uiso 1 1 calc R . .
C22 C 1.15564(13) 0.44890(8) 0.84317(9) 0.0246(4) Uani 1 1 d . . .
H22 H 1.1281 0.4705 0.8745 0.030 Uiso 1 1 calc R . .
C23 C 0.98369(15) 0.31352(9) 0.85225(10) 0.0300(4) Uani 1 1 d . . .
C24 C 1.0360(3) 0.35494(18) 0.92246(19) 0.0425(11) Uani 0.570(4) 1 d P A 1
H24A H 1.0639 0.3280 0.9643 0.064 Uiso 0.570(4) 1 calc PR A 1
H24B H 0.9840 0.3825 0.9300 0.064 Uiso 0.570(4) 1 calc PR A 1
H24C H 1.0920 0.3795 0.9159 0.064 Uiso 0.570(4) 1 calc PR A 1
C25 C 1.0721(3) 0.27821(19) 0.8379(2) 0.0455(11) Uani 0.570(4) 1 d P A 1
H25A H 1.1259 0.3074 0.8366 0.068 Uiso 0.570(4) 1 calc PR A 1
H25B H 1.0453 0.2567 0.7918 0.068 Uiso 0.570(4) 1 calc PR A 1
H25C H 1.1013 0.2481 0.8762 0.068 Uiso 0.570(4) 1 calc PR A 1
C26 C 0.9121(3) 0.27300(17) 0.86788(19) 0.0345(9) Uani 0.570(4) 1 d P A 1
H26A H 0.9487 0.2470 0.9090 0.052 Uiso 0.570(4) 1 calc PR A 1
H26B H 0.8789 0.2469 0.8261 0.052 Uiso 0.570(4) 1 calc PR A 1
H26C H 0.8595 0.2973 0.8792 0.052 Uiso 0.570(4) 1 calc PR A 1
C24' C 1.0899(3) 0.3186(3) 0.8924(3) 0.0405(14) Uani 0.430(4) 1 d P A 2
H24D H 1.1091 0.2864 0.9293 0.061 Uiso 0.430(4) 1 calc PR A 2
H24E H 1.1036 0.3592 0.9154 0.061 Uiso 0.430(4) 1 calc PR A 2
H24F H 1.1306 0.3138 0.8604 0.061 Uiso 0.430(4) 1 calc PR A 2
C25' C 0.9613(4) 0.2456(2) 0.8139(3) 0.0339(11) Uani 0.430(4) 1 d P A 2
H25D H 0.9960 0.2426 0.7780 0.051 Uiso 0.430(4) 1 calc PR A 2
H25E H 0.8869 0.2401 0.7904 0.051 Uiso 0.430(4) 1 calc PR A 2
H25F H 0.9877 0.2134 0.8502 0.051 Uiso 0.430(4) 1 calc PR A 2
C26' C 0.9164(4) 0.3117(2) 0.9027(2) 0.0329(12) Uani 0.430(4) 1 d P A 2
H26D H 0.9428 0.2796 0.9391 0.049 Uiso 0.430(4) 1 calc PR A 2
H26E H 0.8446 0.3025 0.8742 0.049 Uiso 0.430(4) 1 calc PR A 2
H26F H 0.9199 0.3518 0.9263 0.049 Uiso 0.430(4) 1 calc PR A 2
C27 C 0.91194(13) 0.50311(8) 0.69916(9) 0.0227(3) Uani 1 1 d . . .
C28 C 0.97096(15) 0.49804(9) 0.64613(10) 0.0295(4) Uani 1 1 d . . .
H28A H 1.0430 0.4871 0.6720 0.044 Uiso 1 1 calc R . .
H28B H 0.9685 0.5377 0.6218 0.044 Uiso 1 1 calc R . .
H28C H 0.9393 0.4661 0.6105 0.044 Uiso 1 1 calc R . .
C29 C 0.96259(16) 0.55127(9) 0.75669(11) 0.0351(4) Uani 1 1 d . . .
H29A H 0.9253 0.5533 0.7911 0.053 Uiso 1 1 calc R . .
H29B H 0.9603 0.5917 0.7341 0.053 Uiso 1 1 calc R . .
H29C H 1.0346 0.5397 0.7818 0.053 Uiso 1 1 calc R . .
C30 C 0.80170(14) 0.52362(9) 0.65820(11) 0.0322(4) Uani 1 1 d . . .
H30A H 0.7701 0.4947 0.6189 0.048 Uiso 1 1 calc R . .
H30B H 0.8028 0.5650 0.6386 0.048 Uiso 1 1 calc R . .
H30C H 0.7615 0.5243 0.6908 0.048 Uiso 1 1 calc R . .
C31 C 0.90184(12) 0.35362(8) 0.55507(9) 0.0201(3) Uani 1 1 d . . .
C32 C 1.00285(12) 0.34076(8) 0.54772(9) 0.0227(3) Uani 1 1 d . . .
C33 C 1.05349(13) 0.28538(9) 0.57403(10) 0.0272(4) Uani 1 1 d . . .
H33 H 1.0227 0.2567 0.5970 0.033 Uiso 1 1 calc R . .
C34 C 1.14852(14) 0.27188(9) 0.56690(11) 0.0330(4) Uani 1 1 d . . .
H34 H 1.1818 0.2339 0.5847 0.040 Uiso 1 1 calc R . .
C35 C 1.19471(14) 0.31339(10) 0.53408(11) 0.0349(4) Uani 1 1 d . . .
H35 H 1.2586 0.3036 0.5280 0.042 Uiso 1 1 calc R . .
C36 C 1.14712(14) 0.36937(10) 0.51018(11) 0.0349(4) Uani 1 1 d . . .
H36 H 1.1795 0.3985 0.4888 0.042 Uiso 1 1 calc R . .
C37 C 1.05227(14) 0.38326(9) 0.51725(10) 0.0285(4) Uani 1 1 d . . .
H37 H 1.0208 0.4220 0.5012 0.034 Uiso 1 1 calc R . .
C38 C 0.81913(12) 0.38454(7) 0.51190(9) 0.0195(3) Uani 1 1 d . . .
C39 C 0.79477(12) 0.40864(7) 0.43895(9) 0.0200(3) Uani 1 1 d . . .
C40 C 0.83366(13) 0.38040(8) 0.38974(9) 0.0232(3) Uani 1 1 d . . .
H40 H 0.8801 0.3467 0.4047 0.028 Uiso 1 1 calc R . .
C41 C 0.80541(14) 0.40084(8) 0.31958(9) 0.0266(4) Uani 1 1 d . . .
H41 H 0.8332 0.3815 0.2870 0.032 Uiso 1 1 calc R . .
C42 C 0.73707(16) 0.44923(9) 0.29665(10) 0.0316(4) Uani 1 1 d . . .
H42 H 0.7172 0.4629 0.2483 0.038 Uiso 1 1 calc R . .
C43 C 0.69768(17) 0.47779(9) 0.34464(10) 0.0342(4) Uani 1 1 d . . .
H43 H 0.6511 0.5113 0.3291 0.041 Uiso 1 1 calc R . .
C44 C 0.72583(14) 0.45773(8) 0.41521(10) 0.0270(4) Uani 1 1 d . . .
H44 H 0.6981 0.4775 0.4476 0.032 Uiso 1 1 calc R . .
C45 C 0.66363(12) 0.33781(7) 0.78680(8) 0.0184(3) Uani 1 1 d . . .
C46 C 0.59489(12) 0.29050(7) 0.79967(8) 0.0194(3) Uani 1 1 d . . .
C47 C 0.63019(13) 0.22992(8) 0.81423(9) 0.0244(4) Uani 1 1 d . . .
H47 H 0.6997 0.2205 0.8191 0.029 Uiso 1 1 calc R . .
C48 C 0.56545(14) 0.18327(8) 0.82178(10) 0.0287(4) Uani 1 1 d . . .
H48 H 0.5912 0.1425 0.8325 0.034 Uiso 1 1 calc R . .
C49 C 0.46331(14) 0.19598(8) 0.81367(10) 0.0288(4) Uani 1 1 d . . .
H49 H 0.4188 0.1640 0.8184 0.035 Uiso 1 1 calc R . .
C50 C 0.42639(13) 0.25600(9) 0.79853(9) 0.0263(4) Uani 1 1 d . . .
H50 H 0.3564 0.2650 0.7927 0.032 Uiso 1 1 calc R . .
C51 C 0.49170(13) 0.30281(8) 0.79193(9) 0.0225(3) Uani 1 1 d . . .
H51 H 0.4660 0.3437 0.7820 0.027 Uiso 1 1 calc R . .
C52 C 0.66527(12) 0.39964(8) 0.79414(8) 0.0191(3) Uani 1 1 d . . .
C53 C 0.61002(12) 0.44154(7) 0.82715(9) 0.0199(3) Uani 1 1 d . . .
C54 C 0.59444(13) 0.42683(8) 0.89153(9) 0.0239(3) Uani 1 1 d . . .
H54 H 0.6163 0.3879 0.9134 0.029 Uiso 1 1 calc R . .
C55 C 0.54729(14) 0.46856(9) 0.92383(10) 0.0281(4) Uani 1 1 d . . .
H55 H 0.5375 0.4581 0.9678 0.034 Uiso 1 1 calc R . .
C56 C 0.51433(14) 0.52548(8) 0.89233(10) 0.0278(4) Uani 1 1 d . . .
H56 H 0.4823 0.5540 0.9147 0.033 Uiso 1 1 calc R . .
C57 C 0.52841(14) 0.54040(8) 0.82808(10) 0.0280(4) Uani 1 1 d . . .
H57 H 0.5049 0.5790 0.8059 0.034 Uiso 1 1 calc R . .
C58 C 0.57680(14) 0.49915(8) 0.79612(9) 0.0246(4) Uani 1 1 d . . .
H58 H 0.5875 0.5101 0.7526 0.030 Uiso 1 1 calc R . .
C59 C 1.1624(6) 0.4566(5) 1.0877(5) 0.116(2) Uani 0.50 1 d PDU B -1
H59D H 1.1474 0.4222 1.1148 0.174 Uiso 0.25 1 calc PR B -1
H59E H 1.2018 0.4882 1.1212 0.174 Uiso 0.25 1 calc PR B -1
H59F H 1.2029 0.4416 1.0586 0.174 Uiso 0.25 1 calc PR B -1
H59G H 1.2207 0.4791 1.0816 0.174 Uiso 0.25 1 calc PR B -1
H59H H 1.1663 0.4131 1.0752 0.174 Uiso 0.25 1 calc PR B -1
H59I H 1.1651 0.4597 1.1377 0.174 Uiso 0.25 1 calc PR B -1
C60 C 0.8688(4) 0.5254(3) 0.9465(3) 0.1093(19) Uani 0.50 1 d PGU B -1
H60 H 0.8037 0.5392 0.9153 0.131 Uiso 0.50 1 calc PR B -1
C61 C 0.9577(5) 0.5542(3) 0.9461(3) 0.125(2) Uani 0.50 1 d PGU B -1
H61 H 0.9540 0.5879 0.9147 0.150 Uiso 0.50 1 calc PR B -1
C62 C 1.0519(5) 0.5343(3) 0.9912(3) 0.1061(19) Uani 0.50 1 d PGDU B -1
H62 H 1.1134 0.5542 0.9910 0.127 Uiso 0.50 1 calc PR B -1
C63 C 1.0573(4) 0.4855(3) 1.0368(2) 0.0843(14) Uani 0.50 1 d PGDU B -1
C64 C 0.9684(4) 0.4566(2) 1.0371(2) 0.0706(13) Uani 0.50 1 d PGDU B -1
H64 H 0.9720 0.4229 1.0686 0.085 Uiso 0.50 1 calc PR B -1
C65 C 0.8741(3) 0.4766(3) 0.9920(3) 0.0831(14) Uani 0.50 1 d PGU B -1
H65 H 0.8127 0.4567 0.9922 0.100 Uiso 0.50 1 calc PR B -1
N1 N 0.60908(10) 0.34487(6) 0.59354(7) 0.0184(3) Uani 1 1 d . . .
N2 N 0.70955(11) 0.26758(6) 0.59802(7) 0.0202(3) Uani 1 1 d . . .
N3 N 0.93348(10) 0.35801(6) 0.79326(7) 0.0210(3) Uani 1 1 d . A .
N4 N 0.90329(10) 0.44329(6) 0.73360(7) 0.0211(3) Uani 1 1 d . A .
O1 O 0.88788(9) 0.33245(5) 0.61666(6) 0.0213(2) Uani 1 1 d . . .
O2 O 0.74061(8) 0.39033(5) 0.54104(6) 0.0199(2) Uani 1 1 d . . .
O3 O 0.73448(8) 0.31671(5) 0.75730(6) 0.0191(2) Uani 1 1 d . A .
O4 O 0.73460(9) 0.42860(5) 0.76685(6) 0.0205(2) Uani 1 1 d . A .
Si1 Si 0.76156(3) 0.34592(2) 0.61544(2) 0.01785(10) Uani 1 1 d . A .
Si2 Si 0.80325(3) 0.37708(2) 0.73628(2) 0.01774(10) Uani 1 1 d . . .

loop_
_atom_site_aniso_label
_atom_site_aniso_U_11
_atom_site_aniso_U_22
_atom_site_aniso_U_33
_atom_site_aniso_U_23
_atom_site_aniso_U_13
_atom_site_aniso_U_12
C1 0.0218(8) 0.0221(8) 0.0149(7) 0.0010(6) 0.0068(6) 0.0002(6)
C2 0.0226(8) 0.0182(8) 0.0238(8) 0.0004(6) 0.0062(7) 0.0014(6)
C3 0.0444(11) 0.0241(9) 0.0247(9) -0.0009(7) 0.0093(8) -0.0065(8)
C4 0.0501(13) 0.0277(10) 0.0313(10) -0.0038(8) -0.0011(9) -0.0092(9)
C5 0.0277(10) 0.0240(9) 0.0476(12) 0.0011(8) -0.0008(9) -0.0057(7)
C6 0.0246(9) 0.0235(9) 0.0431(11) 0.0056(8) 0.0128(8) 0.0018(7)
C7 0.0219(8) 0.0218(8) 0.0252(9) 0.0009(7) 0.0071(7) 0.0020(6)
C8 0.0177(7) 0.0197(8) 0.0203(8) 0.0011(6) 0.0044(6) 0.0024(6)
C9 0.0204(8) 0.0204(8) 0.0261(9) 0.0016(7) 0.0059(7) 0.0030(6)
C10 0.0201(8) 0.0265(9) 0.0278(9) -0.0002(7) 0.0088(7) 0.0028(7)
C11 0.0275(9) 0.0259(9) 0.0225(9) 0.0017(7) 0.0011(7) 0.0031(7)
C12 0.0367(10) 0.0176(8) 0.0639(14) 0.0053(9) 0.0299(10) 0.0070(8)
C13 0.0307(11) 0.0446(13) 0.114(2) 0.0461(15) 0.0261(13) 0.0179(10)
C14 0.0790(18) 0.0340(12) 0.097(2) -0.0312(13) 0.0700(17) -0.0182(12)
C15 0.0444(13) 0.0197(9) 0.105(2) 0.0131(11) 0.0432(14) 0.0082(9)
C16 0.0212(8) 0.0236(8) 0.0187(8) -0.0015(6) 0.0060(6) -0.0013(6)
C17 0.0202(8) 0.0235(8) 0.0236(8) 0.0039(7) 0.0060(7) 0.0009(6)
C18 0.0235(8) 0.0279(9) 0.0232(9) 0.0008(7) 0.0048(7) 0.0022(7)
C19 0.0262(9) 0.0287(9) 0.0314(10) 0.0035(7) 0.0108(7) 0.0067(7)
C20 0.0182(8) 0.0270(9) 0.0383(10) 0.0067(8) 0.0073(7) 0.0026(7)
C21 0.0222(8) 0.0251(9) 0.0299(9) 0.0021(7) 0.0022(7) -0.0012(7)
C22 0.0228(8) 0.0242(8) 0.0252(9) 0.0003(7) 0.0060(7) -0.0002(7)
C23 0.0316(10) 0.0336(10) 0.0229(9) 0.0097(7) 0.0065(8) 0.0079(8)
C24 0.057(2) 0.037(2) 0.0230(17) 0.0064(15) -0.0011(16) -0.0172(18)
C25 0.039(2) 0.045(2) 0.051(2) 0.0186(19) 0.0131(18) 0.0166(17)
C26 0.0332(18) 0.0340(19) 0.0287(18) 0.0102(16) 0.0000(14) -0.0064(14)
C24' 0.023(2) 0.053(3) 0.037(3) 0.023(2) -0.0012(19) -0.005(2)
C25' 0.044(3) 0.024(2) 0.036(3) 0.0058(18) 0.017(2) 0.0064(19)
C26' 0.032(2) 0.048(3) 0.018(2) 0.008(2) 0.0078(18) 0.003(2)
C27 0.0218(8) 0.0208(8) 0.0246(8) 0.0017(7) 0.0064(7) -0.0017(6)
C28 0.0334(10) 0.0268(9) 0.0313(10) 0.0038(7) 0.0148(8) -0.0034(7)
C29 0.0441(11) 0.0228(9) 0.0328(10) -0.0025(8) 0.0055(9) -0.0012(8)
C30 0.0246(9) 0.0294(9) 0.0410(11) 0.0118(8) 0.0089(8) 0.0002(7)
C31 0.0208(8) 0.0226(8) 0.0186(8) -0.0024(6) 0.0088(6) -0.0014(6)
C32 0.0184(8) 0.0309(9) 0.0185(8) -0.0056(7) 0.0057(6) -0.0016(7)
C33 0.0232(8) 0.0307(9) 0.0283(9) -0.0040(7) 0.0095(7) 0.0012(7)
C34 0.0233(9) 0.0373(10) 0.0366(10) -0.0082(8) 0.0075(8) 0.0041(8)
C35 0.0183(8) 0.0522(12) 0.0353(10) -0.0125(9) 0.0107(8) -0.0024(8)
C36 0.0239(9) 0.0511(12) 0.0321(10) -0.0024(9) 0.0127(8) -0.0071(8)
C37 0.0227(9) 0.0355(10) 0.0277(9) 0.0008(8) 0.0089(7) -0.0023(7)
C38 0.0193(8) 0.0208(8) 0.0209(8) -0.0022(6) 0.0099(6) -0.0018(6)
C39 0.0204(8) 0.0212(8) 0.0190(8) -0.0014(6) 0.0072(6) -0.0050(6)
C40 0.0213(8) 0.0258(8) 0.0227(8) -0.0032(7) 0.0078(7) -0.0019(7)
C41 0.0314(9) 0.0289(9) 0.0230(9) -0.0042(7) 0.0140(7) -0.0072(7)
C42 0.0466(11) 0.0286(9) 0.0208(9) 0.0041(7) 0.0129(8) -0.0025(8)
C43 0.0506(12) 0.0256(9) 0.0268(10) 0.0055(7) 0.0135(9) 0.0093(8)
C44 0.0367(10) 0.0232(8) 0.0238(9) -0.0001(7) 0.0138(8) 0.0029(7)
C45 0.0173(7) 0.0232(8) 0.0154(7) 0.0008(6) 0.0065(6) 0.0030(6)
C46 0.0206(8) 0.0223(8) 0.0156(7) -0.0007(6) 0.0066(6) -0.0005(6)
C47 0.0220(8) 0.0246(8) 0.0261(9) 0.0017(7) 0.0074(7) 0.0012(7)
C48 0.0305(9) 0.0234(9) 0.0319(10) 0.0045(7) 0.0102(8) 0.0011(7)
C49 0.0301(9) 0.0282(9) 0.0297(9) 0.0014(7) 0.0121(8) -0.0068(7)
C50 0.0218(8) 0.0325(9) 0.0267(9) -0.0005(7) 0.0109(7) -0.0006(7)
C51 0.0223(8) 0.0239(8) 0.0225(8) -0.0003(7) 0.0092(7) 0.0021(6)
C52 0.0179(7) 0.0233(8) 0.0166(7) 0.0003(6) 0.0064(6) -0.0002(6)
C53 0.0180(7) 0.0215(8) 0.0196(8) -0.0039(6) 0.0053(6) -0.0007(6)
C54 0.0266(9) 0.0242(8) 0.0218(8) 0.0000(7) 0.0092(7) 0.0031(7)
C55 0.0333(10) 0.0319(9) 0.0229(9) -0.0028(7) 0.0146(7) 0.0007(8)
C56 0.0294(9) 0.0267(9) 0.0302(9) -0.0081(7) 0.0138(8) 0.0024(7)
C57 0.0307(9) 0.0214(8) 0.0316(10) -0.0011(7) 0.0099(8) 0.0029(7)
C58 0.0298(9) 0.0229(8) 0.0232(8) -0.0006(7) 0.0117(7) 0.0011(7)
C59 0.090(3) 0.141(5) 0.114(5) -0.053(4) 0.031(4) -0.025(4)
C60 0.142(3) 0.108(4) 0.059(3) -0.011(2) 0.007(3) -0.017(4)
C61 0.184(4) 0.115(4) 0.074(3) -0.011(3) 0.044(4) -0.041(4)
C62 0.145(3) 0.111(4) 0.080(4) -0.030(3) 0.062(3) -0.063(3)
C63 0.100(3) 0.100(3) 0.066(3) -0.034(2) 0.045(3) -0.043(3)
C64 0.088(2) 0.085(3) 0.038(2) -0.023(2) 0.020(2) -0.036(2)
C65 0.101(3) 0.085(3) 0.052(3) -0.027(2) 0.011(3) -0.020(3)
N1 0.0176(6) 0.0185(7) 0.0193(7) 0.0010(5) 0.0066(5) 0.0015(5)
N2 0.0219(7) 0.0190(7) 0.0206(7) -0.0004(5) 0.0084(5) 0.0030(5)
N3 0.0190(7) 0.0227(7) 0.0192(7) 0.0026(5) 0.0036(5) 0.0003(5)
N4 0.0198(7) 0.0214(7) 0.0220(7) 0.0013(5) 0.0069(6) -0.0008(5)
O1 0.0192(6) 0.0269(6) 0.0187(6) 0.0023(5) 0.0076(5) 0.0033(5)
O2 0.0185(5) 0.0237(6) 0.0194(6) 0.0028(5) 0.0087(4) 0.0031(4)
O3 0.0193(5) 0.0195(5) 0.0211(6) -0.0010(4) 0.0101(5) 0.0016(4)
O4 0.0216(6) 0.0209(6) 0.0215(6) -0.0004(4) 0.0104(5) -0.0010(4)
Si1 0.0175(2) 0.0198(2) 0.0169(2) 0.00079(16) 0.00665(17) 0.00201(16)
Si2 0.0172(2) 0.0193(2) 0.0171(2) 0.00058(16) 0.00617(17) 0.00088(16)

loop_
_atom_type_symbol
_atom_type_description
_atom_type_scat_dispersion_real
_atom_type_scat_dispersion_imag
_atom_type_scat_source
C C 0.0033 0.0016 'International Tables Vol C Tables 4.2.6.8 and 6.1.1.4'
H H 0.0000 0.0000 'International Tables Vol C Tables 4.2.6.8 and 6.1.1.4'
N N 0.0061 0.0033 'International Tables Vol C Tables 4.2.6.8 and 6.1.1.4'
O O 0.0106 0.0060 'International Tables Vol C Tables 4.2.6.8 and 6.1.1.4'
Si Si 0.0817 0.0704 'International Tables Vol C Tables 4.2.6.8 and 6.1.1.4'

loop_
_geom_angle_atom_site_label_1
_geom_angle_atom_site_label_2
_geom_angle_atom_site_label_3
_geom_angle
N1 C1 N2 107.47(14)
N1 C1 C2 126.81(15)
N2 C1 C2 125.70(15)
C3 C2 C7 119.97(16)
C3 C2 C1 119.37(16)
C7 C2 C1 120.66(15)
C2 C3 C4 119.87(18)
C2 C3 H3 120.1
C4 C3 H3 120.1
C5 C4 C3 120.25(19)
C5 C4 H4 119.9
C3 C4 H4 119.9
C4 C5 C6 120.01(18)
C4 C5 H5 120.0
C6 C5 H5 120.0
C5 C6 C7 120.13(18)
C5 C6 H6 119.9
C7 C6 H6 119.9
C2 C7 C6 119.77(17)
C2 C7 H7 120.1
C6 C7 H7 120.1
N1 C8 C9 106.34(13)
N1 C8 C10 111.65(13)
C9 C8 C10 108.27(14)
N1 C8 C11 110.80(13)
C9 C8 C11 108.52(14)
C10 C8 C11 111.05(14)
C8 C9 H9A 109.5
C8 C9 H9B 109.5
H9A C9 H9B 109.5
C8 C9 H9C 109.5
H9A C9 H9C 109.5
H9B C9 H9C 109.5
C8 C10 H10A 109.5
C8 C10 H10B 109.5
H10A C10 H10B 109.5
C8 C10 H10C 109.5
H10A C10 H10C 109.5
H10B C10 H10C 109.5
C8 C11 H11A 109.5
C8 C11 H11B 109.5
H11A C11 H11B 109.5
C8 C11 H11C 109.5
H11A C11 H11C 109.5
H11B C11 H11C 109.5
N2 C12 C14 107.72(17)
N2 C12 C13 107.36(18)
C14 C12 C13 111.0(2)
N2 C12 C15 114.01(15)
C14 C12 C15 109.8(2)
C13 C12 C15 106.94(18)
C12 C13 H13A 109.5
C12 C13 H13B 109.5
H13A C13 H13B 109.5
C12 C13 H13C 109.5
H13A C13 H13C 109.5
H13B C13 H13C 109.5
C12 C14 H14A 109.5
C12 C14 H14B 109.5
H14A C14 H14B 109.5
C12 C14 H14C 109.5
H14A C14 H14C 109.5
H14B C14 H14C 109.5
C12 C15 H15A 109.5
C12 C15 H15B 109.5
H15A C15 H15B 109.5
C12 C15 H15C 109.5
H15A C15 H15C 109.5
H15B C15 H15C 109.5
N4 C16 N3 107.50(14)
N4 C16 C17 127.43(15)
N3 C16 C17 124.64(15)
C18 C17 C22 119.99(16)
C18 C17 C16 117.22(15)
C22 C17 C16 122.78(16)
C17 C18 C19 120.06(17)
C17 C18 H18 120.0
C19 C18 H18 120.0
C20 C19 C18 119.72(17)
C20 C19 H19 120.1
C18 C19 H19 120.1
C21 C20 C19 120.33(17)
C21 C20 H20 119.8
C19 C20 H20 119.8
C20 C21 C22 120.40(17)
C20 C21 H21 119.8
C22 C21 H21 119.8
C21 C22 C17 119.49(17)
C21 C22 H22 120.3
C17 C22 H22 120.3
C24' C23 C26 125.7(3)
C24' C23 N3 120.6(2)
C26 C23 N3 113.22(19)
C24' C23 C25 54.0(3)
C26 C23 C25 112.2(3)
N3 C23 C25 111.36(19)
C24' C23 C26' 111.2(3)
C26 C23 C26' 41.6(2)
N3 C23 C26' 107.2(2)
C25 C23 C26' 140.5(3)
C24' C23 C24 52.5(3)
C26 C23 C24 107.4(2)
N3 C23 C24 105.71(19)
C25 C23 C24 106.5(3)
C26' C23 C24 69.8(3)
C24' C23 C25' 109.2(3)
C26 C23 C25' 60.7(2)
N3 C23 C25' 104.6(2)
C25 C23 C25' 60.4(2)
C26' C23 C25' 102.2(3)
C24 C23 C25' 149.6(2)
C23 C24 H24A 109.5
C23 C24 H24B 109.5
C23 C24 H24C 109.5
C23 C25 H25A 109.5
C23 C25 H25B 109.5
C23 C25 H25C 109.5
C23 C26 H26A 109.5
C23 C26 H26B 109.5
C23 C26 H26C 109.5
C23 C24' H24D 109.5
C23 C24' H24E 109.5
H24D C24' H24E 109.5
C23 C24' H24F 109.5
H24D C24' H24F 109.5
H24E C24' H24F 109.5
C23 C25' H25D 109.5
C23 C25' H25E 109.5
H25D C25' H25E 109.5
C23 C25' H25F 109.5
H25D C25' H25F 109.5
H25E C25' H25F 109.5
C23 C26' H26D 109.5
C23 C26' H26E 109.5
H26D C26' H26E 109.5
C23 C26' H26F 109.5
H26D C26' H26F 109.5
H26E C26' H26F 109.5
N4 C27 C30 106.25(13)
N4 C27 C28 113.14(14)
C30 C27 C28 108.48(15)
N4 C27 C29 109.89(14)
C30 C27 C29 108.69(15)
C28 C27 C29 110.21(15)
C27 C28 H28A 109.5
C27 C28 H28B 109.5
H28A C28 H28B 109.5
C27 C28 H28C 109.5
H28A C28 H28C 109.5
H28B C28 H28C 109.5
C27 C29 H29A 109.5
C27 C29 H29B 109.5
H29A C29 H29B 109.5
C27 C29 H29C 109.5
H29A C29 H29C 109.5
H29B C29 H29C 109.5
C27 C30 H30A 109.5
C27 C30 H30B 109.5
H30A C30 H30B 109.5
C27 C30 H30C 109.5
H30A C30 H30C 109.5
H30B C30 H30C 109.5
C38 C31 O1 112.91(14)
C38 C31 C32 130.94(15)
O1 C31 C32 116.13(14)
C37 C32 C33 118.30(16)
C37 C32 C31 121.97(16)
C33 C32 C31 119.70(16)
C34 C33 C32 120.71(18)
C34 C33 H33 119.6
C32 C33 H33 119.6
C35 C34 C33 120.33(19)
C35 C34 H34 119.8
C33 C34 H34 119.8
C34 C35 C36 119.49(17)
C34 C35 H35 120.3
C36 C35 H35 120.3
C35 C36 C37 120.50(19)
C35 C36 H36 119.7
C37 C36 H36 119.7
C36 C37 C32 120.58(18)
C36 C37 H37 119.7
C32 C37 H37 119.7
C31 C38 O2 112.93(14)
C31 C38 C39 131.88(15)
O2 C38 C39 115.02(14)
C44 C39 C40 118.25(15)
C44 C39 C38 120.60(15)
C40 C39 C38 120.98(15)
C41 C40 C39 120.89(16)
C41 C40 H40 119.6
C39 C40 H40 119.6
C42 C41 C40 120.38(17)
C42 C41 H41 119.8
C40 C41 H41 119.8
C41 C42 C43 119.56(17)
C41 C42 H42 120.2
C43 C42 H42 120.2
C42 C43 C44 120.48(18)
C42 C43 H43 119.8
C44 C43 H43 119.8
C43 C44 C39 120.43(17)
C43 C44 H44 119.8
C39 C44 H44 119.8
C52 C45 O3 112.91(14)
C52 C45 C46 131.49(15)
O3 C45 C46 115.41(13)
C47 C46 C51 118.12(15)
C47 C46 C45 119.45(14)
C51 C46 C45 122.21(15)
C48 C47 C46 121.09(16)
C48 C47 H47 119.5
C46 C47 H47 119.5
C49 C48 C47 120.24(17)
C49 C48 H48 119.9
C47 C48 H48 119.9
C48 C49 C50 119.53(17)
C48 C49 H49 120.2
C50 C49 H49 120.2
C51 C50 C49 120.14(16)
C51 C50 H50 119.9
C49 C50 H50 119.9
C50 C51 C46 120.86(16)
C50 C51 H51 119.6
C46 C51 H51 119.6
C45 C52 O4 113.32(14)
C45 C52 C53 132.08(15)
O4 C52 C53 114.58(14)
C54 C53 C58 118.47(15)
C54 C53 C52 121.55(15)
C58 C53 C52 119.88(15)
C55 C54 C53 120.56(16)
C55 C54 H54 119.7
C53 C54 H54 119.7
C54 C55 C56 120.40(17)
C54 C55 H55 119.8
C56 C55 H55 119.8
C57 C56 C55 119.62(16)
C57 C56 H56 120.2
C55 C56 H56 120.2
C56 C57 C58 120.16(17)
C56 C57 H57 119.9
C58 C57 H57 119.9
C57 C58 C53 120.78(16)
C57 C58 H58 119.6
C53 C58 H58 119.6
C63 C59 H59D 109.5
C63 C59 H59E 109.5
H59D C59 H59E 109.5
C63 C59 H59F 109.5
H59D C59 H59F 109.5
H59E C59 H59F 109.5
C63 C59 H59G 109.5
H59D C59 H59G 141.1
H59E C59 H59G 56.3
H59F C59 H59G 56.3
C63 C59 H59H 109.5
H59D C59 H59H 56.3
H59E C59 H59H 141.1
H59F C59 H59H 56.3
H59G C59 H59H 109.5
C63 C59 H59I 109.5
H59D C59 H59I 56.3
H59E C59 H59I 56.3
H59F C59 H59I 141.1
H59G C59 H59I 109.5
H59H C59 H59I 109.5
C61 C60 C65 120.0
C61 C60 H60 120.0
C65 C60 H60 120.0
C60 C61 C62 120.0
C60 C61 H61 120.0
C62 C61 H61 120.0
C61 C62 C63 120.0
C61 C62 H62 120.0
C63 C62 H62 120.0
C64 C63 C62 120.0
C64 C63 C59 116.1(5)
C62 C63 C59 123.8(5)
C63 C64 C65 120.0
C63 C64 H64 120.0
C65 C64 H64 120.0
C64 C65 C60 120.0
C64 C65 H65 120.0
C60 C65 H65 120.0
C1 N1 C8 128.19(14)
C1 N1 Si1 89.11(10)
C8 N1 Si1 140.81(11)
C1 N2 C12 130.51(15)
C1 N2 Si1 94.95(10)
C12 N2 Si1 134.34(12)
C16 N3 C23 127.26(14)
C16 N3 Si2 94.72(10)
C23 N3 Si2 137.27(12)
C16 N4 C27 128.12(14)
C16 N4 Si2 88.37(10)
C27 N4 Si2 142.95(11)
C31 O1 Si1 111.29(10)
C38 O2 Si1 112.17(10)
C45 O3 Si2 111.70(10)
C52 O4 Si2 112.04(10)
O2 Si1 O1 89.26(6)
O2 Si1 N2 114.81(6)
O1 Si1 N2 99.83(6)
O2 Si1 N1 87.50(6)
O1 Si1 N1 164.95(6)
N2 Si1 N1 68.43(6)
O2 Si1 Si2 128.85(5)
O1 Si1 Si2 97.42(4)
N2 Si1 Si2 113.79(5)
N1 Si1 Si2 96.05(4)
O4 Si2 O3 89.93(6)
O4 Si2 N3 118.59(6)
O3 Si2 N3 100.46(6)
O4 Si2 N4 90.35(6)
O3 Si2 N4 167.61(6)
N3 Si2 N4 68.65(6)
O4 Si2 Si1 124.90(5)
O3 Si2 Si1 93.37(4)
N3 Si2 Si1 114.75(5)
N4 Si2 Si1 96.61(4)

loop_
_geom_bond_atom_site_label_1
_geom_bond_atom_site_label_2
_geom_bond_distance
C1 N1 1.314(2)
C1 N2 1.358(2)
C1 C2 1.492(2)
C2 C3 1.387(2)
C2 C7 1.390(2)
C3 C4 1.393(3)
C3 H3 0.9500
C4 C5 1.380(3)
C4 H4 0.9500
C5 C6 1.386(3)
C5 H5 0.9500
C6 C7 1.393(2)
C6 H6 0.9500
C7 H7 0.9500
C8 N1 1.488(2)
C8 C9 1.527(2)
C8 C10 1.530(2)
C8 C11 1.535(2)
C9 H9A 0.9800
C9 H9B 0.9800
C9 H9C 0.9800
C10 H10A 0.9800
C10 H10B 0.9800
C10 H10C 0.9800
C11 H11A 0.9800
C11 H11B 0.9800
C11 H11C 0.9800
C12 N2 1.485(2)
C12 C14 1.521(3)
C12 C13 1.533(3)
C12 C15 1.538(3)
C13 H13A 0.9800
C13 H13B 0.9800
C13 H13C 0.9800
C14 H14A 0.9800
C14 H14B 0.9800
C14 H14C 0.9800
C15 H15A 0.9800
C15 H15B 0.9800
C15 H15C 0.9800
C16 N4 1.310(2)
C16 N3 1.365(2)
C16 C17 1.493(2)
C17 C18 1.391(2)
C17 C22 1.395(2)
C18 C19 1.392(2)
C18 H18 0.9500
C19 C20 1.387(3)
C19 H19 0.9500
C20 C21 1.382(3)
C20 H20 0.9500
C21 C22 1.391(2)
C21 H21 0.9500
C22 H22 0.9500
C23 C24' 1.414(5)
C23 C26 1.428(4)
C23 N3 1.494(2)
C23 C25 1.541(4)
C23 C26' 1.571(5)
C23 C24 1.608(4)
C23 C25' 1.639(5)
C24 H24A 0.9800
C24 H24B 0.9800
C24 H24C 0.9800
C25 H25A 0.9800
C25 H25B 0.9800
C25 H25C 0.9800
C26 H26A 0.9800
C26 H26B 0.9800
C26 H26C 0.9800
C24' H24D 0.9800
C24' H24E 0.9800
C24' H24F 0.9800
C25' H25D 0.9800
C25' H25E 0.9800
C25' H25F 0.9800
C26' H26D 0.9800
C26' H26E 0.9800
C26' H26F 0.9800
C27 N4 1.488(2)
C27 C30 1.527(2)
C27 C28 1.529(2)
C27 C29 1.530(2)
C28 H28A 0.9800
C28 H28B 0.9800
C28 H28C 0.9800
C29 H29A 0.9800
C29 H29B 0.9800
C29 H29C 0.9800
C30 H30A 0.9800
C30 H30B 0.9800
C30 H30C 0.9800
C31 C38 1.350(2)
C31 O1 1.3739(19)
C31 C32 1.470(2)
C32 C37 1.395(3)
C32 C33 1.398(3)
C33 C34 1.391(2)
C33 H33 0.9500
C34 C35 1.382(3)
C34 H34 0.9500
C35 C36 1.385(3)
C35 H35 0.9500
C36 C37 1.390(3)
C36 H36 0.9500
C37 H37 0.9500
C38 O2 1.3887(19)
C38 C39 1.464(2)
C39 C44 1.398(2)
C39 C40 1.398(2)
C40 C41 1.383(2)
C40 H40 0.9500
C41 C42 1.380(3)
C41 H41 0.9500
C42 C43 1.386(3)
C42 H42 0.9500
C43 C44 1.388(3)
C43 H43 0.9500
C44 H44 0.9500
C45 C52 1.348(2)
C45 O3 1.3703(19)
C45 C46 1.473(2)
C46 C47 1.396(2)
C46 C51 1.401(2)
C47 C48 1.388(2)
C47 H47 0.9500
C48 C49 1.387(3)
C48 H48 0.9500
C49 C50 1.393(3)
C49 H49 0.9500
C50 C51 1.390(2)
C50 H50 0.9500
C51 H51 0.9500
C52 O4 1.3919(19)
C52 C53 1.470(2)
C53 C54 1.397(2)
C53 C58 1.399(2)
C54 C55 1.387(2)
C54 H54 0.9500
C55 C56 1.388(3)
C55 H55 0.9500
C56 C57 1.386(3)
C56 H56 0.9500
C57 C58 1.387(2)
C57 H57 0.9500
C58 H58 0.9500
C59 C63 1.589(10)
C59 H59D 0.9800
C59 H59E 0.9800
C59 H59F 0.9800
C59 H59G 0.9800
C59 H59H 0.9800
C59 H59I 0.9800
C60 C61 1.375(3)
C60 C65 1.375(3)
C60 H60 0.9500
C61 C62 1.375(3)
C61 H61 0.9500
C62 C63 1.375(3)
C62 H62 0.9500
C63 C64 1.375(3)
C64 C65 1.375(3)
C64 H64 0.9500
C65 H65 0.9500
N1 Si1 1.9938(14)
N2 Si1 1.8304(15)
N3 Si2 1.8163(14)
N4 Si2 2.0008(14)
O1 Si1 1.7531(12)
O2 Si1 1.7008(12)
O3 Si2 1.7443(12)
O4 Si2 1.6984(12)
Si1 Si2 2.3628(7)

loop_
_geom_torsion_atom_site_label_1
_geom_torsion_atom_site_label_2
_geom_torsion_atom_site_label_3
_geom_torsion_atom_site_label_4
_geom_torsion
N1 C1 C2 C3 98.0(2)
N2 C1 C2 C3 -80.1(2)
N1 C1 C2 C7 -82.8(2)
N2 C1 C2 C7 99.0(2)
C7 C2 C3 C4 0.3(3)
C1 C2 C3 C4 179.47(17)
C2 C3 C4 C5 -0.6(3)
C3 C4 C5 C6 0.8(3)
C4 C5 C6 C7 -0.6(3)
C3 C2 C7 C6 -0.1(3)
C1 C2 C7 C6 -179.28(15)
C5 C6 C7 C2 0.3(3)
N4 C16 C17 C18 -91.4(2)
N3 C16 C17 C18 80.2(2)
N4 C16 C17 C22 90.0(2)
N3 C16 C17 C22 -98.5(2)
C22 C17 C18 C19 0.1(3)
C16 C17 C18 C19 -178.61(16)
C17 C18 C19 C20 1.0(3)
C18 C19 C20 C21 -0.9(3)
C19 C20 C21 C22 -0.3(3)
C20 C21 C22 C17 1.4(3)
C18 C17 C22 C21 -1.2(3)
C16 C17 C22 C21 177.37(16)
C38 C31 C32 C37 35.9(3)
O1 C31 C32 C37 -142.30(16)
C38 C31 C32 C33 -146.41(19)
O1 C31 C32 C33 35.4(2)
C37 C32 C33 C34 -3.0(3)
C31 C32 C33 C34 179.21(16)
C32 C33 C34 C35 0.5(3)
C33 C34 C35 C36 1.9(3)
C34 C35 C36 C37 -1.7(3)
C35 C36 C37 C32 -0.8(3)
C33 C32 C37 C36 3.1(3)
C31 C32 C37 C36 -179.11(17)
O1 C31 C38 O2 2.7(2)
C32 C31 C38 O2 -175.46(16)
O1 C31 C38 C39 -172.11(16)
C32 C31 C38 C39 9.7(3)
C31 C38 C39 C44 -155.67(18)
O2 C38 C39 C44 29.6(2)
C31 C38 C39 C40 29.1(3)
O2 C38 C39 C40 -145.66(15)
C44 C39 C40 C41 0.6(2)
C38 C39 C40 C41 175.91(15)
C39 C40 C41 C42 -0.8(3)
C40 C41 C42 C43 0.7(3)
C41 C42 C43 C44 -0.5(3)
C42 C43 C44 C39 0.3(3)
C40 C39 C44 C43 -0.4(3)
C38 C39 C44 C43 -175.72(17)
C52 C45 C46 C47 -155.89(18)
O3 C45 C46 C47 29.5(2)
C52 C45 C46 C51 29.6(3)
O3 C45 C46 C51 -145.01(15)
C51 C46 C47 C48 -0.8(3)
C45 C46 C47 C48 -175.55(16)
C46 C47 C48 C49 1.1(3)
C47 C48 C49 C50 -0.6(3)
C48 C49 C50 C51 -0.3(3)
C49 C50 C51 C46 0.6(3)
C47 C46 C51 C50 0.0(2)
C45 C46 C51 C50 174.54(15)
O3 C45 C52 O4 3.11(19)
C46 C45 C52 O4 -171.62(15)
O3 C45 C52 C53 -174.90(16)
C46 C45 C52 C53 10.4(3)
C45 C52 C53 C54 40.4(3)
O4 C52 C53 C54 -137.58(16)
C45 C52 C53 C58 -143.21(19)
O4 C52 C53 C58 38.8(2)
C58 C53 C54 C55 -0.1(3)
C52 C53 C54 C55 176.30(16)
C53 C54 C55 C56 0.4(3)
C54 C55 C56 C57 0.2(3)
C55 C56 C57 C58 -1.1(3)
C56 C57 C58 C53 1.4(3)
C54 C53 C58 C57 -0.8(3)
C52 C53 C58 C57 -177.26(16)
C65 C60 C61 C62 0.0
C60 C61 C62 C63 0.0
C61 C62 C63 C64 0.0
C61 C62 C63 C59 176.4(6)
C62 C63 C64 C65 0.0
C59 C63 C64 C65 -176.7(5)
C63 C64 C65 C60 0.0
C61 C60 C65 C64 0.0
N2 C1 N1 C8 168.72(14)
C2 C1 N1 C8 -9.7(3)
N2 C1 N1 Si1 1.81(12)
C2 C1 N1 Si1 -176.62(15)
C9 C8 N1 C1 -173.24(15)
C10 C8 N1 C1 68.9(2)
C11 C8 N1 C1 -55.5(2)
C9 C8 N1 Si1 -14.2(2)
C10 C8 N1 Si1 -132.15(15)
C11 C8 N1 Si1 103.50(18)
N1 C1 N2 C12 -177.23(17)
C2 C1 N2 C12 1.2(3)
N1 C1 N2 Si1 -1.98(13)
C2 C1 N2 Si1 176.48(14)
C14 C12 N2 C1 99.4(2)
C13 C12 N2 C1 -140.96(18)
C15 C12 N2 C1 -22.7(3)
C14 C12 N2 Si1 -74.0(2)
C13 C12 N2 Si1 45.7(2)
C15 C12 N2 Si1 163.92(17)
N4 C16 N3 C23 -163.28(16)
C17 C16 N3 C23 23.8(3)
N4 C16 N3 Si2 8.17(14)
C17 C16 N3 Si2 -164.79(14)
C24' C23 N3 C16 -2.7(4)
C26 C23 N3 C16 169.8(2)
C25 C23 N3 C16 -62.7(3)
C26' C23 N3 C16 125.8(3)
C24 C23 N3 C16 52.6(3)
C25' C23 N3 C16 -126.1(2)
C24' C23 N3 Si2 -170.1(3)
C26 C23 N3 Si2 2.5(3)
C25 C23 N3 Si2 130.0(2)
C26' C23 N3 Si2 -41.6(3)
C24 C23 N3 Si2 -114.8(2)
C25' C23 N3 Si2 66.5(3)
N3 C16 N4 C27 179.61(15)
C17 C16 N4 C27 -7.7(3)
N3 C16 N4 Si2 -7.39(13)
C17 C16 N4 Si2 165.32(16)
C30 C27 N4 C16 178.36(17)
C28 C27 N4 C16 59.4(2)
C29 C27 N4 C16 -64.2(2)
C30 C27 N4 Si2 10.0(2)
C28 C27 N4 Si2 -108.91(19)
C29 C27 N4 Si2 127.44(17)
C38 C31 O1 Si1 5.83(17)
C32 C31 O1 Si1 -175.68(11)
C31 C38 O2 Si1 -10.41(17)
C39 C38 O2 Si1 165.36(11)
C52 C45 O3 Si2 -1.42(16)
C46 C45 O3 Si2 174.21(10)
C45 C52 O4 Si2 -3.45(17)
C53 C52 O4 Si2 174.92(11)
C38 O2 Si1 O1 11.29(11)
C38 O2 Si1 N2 -89.21(11)
C38 O2 Si1 N1 -154.02(11)
C38 O2 Si1 Si2 110.22(10)
C31 O1 Si1 O2 -9.76(11)
C31 O1 Si1 N2 105.31(11)
C31 O1 Si1 N1 67.7(3)
C31 O1 Si1 Si2 -138.88(10)
C1 N2 Si1 O2 -75.10(11)
C12 N2 Si1 O2 99.85(18)
C1 N2 Si1 O1 -168.87(9)
C12 N2 Si1 O1 6.08(18)
C1 N2 Si1 N1 1.34(9)
C12 N2 Si1 N1 176.29(19)
C1 N2 Si1 Si2 88.45(9)
C12 N2 Si1 Si2 -96.60(17)
C1 N1 Si1 O2 116.59(10)
C8 N1 Si1 O2 -47.04(17)
C1 N1 Si1 O1 38.9(3)
C8 N1 Si1 O1 -124.8(2)
C1 N1 Si1 N2 -1.38(9)
C8 N1 Si1 N2 -165.01(18)
C1 N1 Si1 Si2 -114.60(9)
C8 N1 Si1 Si2 81.77(17)
C52 O4 Si2 O3 2.16(10)
C52 O4 Si2 N3 -99.74(11)
C52 O4 Si2 N4 -165.46(10)
C52 O4 Si2 Si1 96.23(10)
C45 O3 Si2 O4 -0.46(10)
C45 O3 Si2 N3 118.64(10)
C45 O3 Si2 N4 90.9(3)
C45 O3 Si2 Si1 -125.42(10)
C16 N3 Si2 O4 -83.61(11)
C23 N3 Si2 O4 86.34(18)
C16 N3 Si2 O3 -179.31(10)
C23 N3 Si2 O3 -9.36(18)
C16 N3 Si2 N4 -5.47(9)
C23 N3 Si2 N4 164.48(19)
C16 N3 Si2 Si1 82.01(10)
C23 N3 Si2 Si1 -108.04(17)
C16 N4 Si2 O4 126.43(10)
C27 N4 Si2 O4 -62.72(19)
C16 N4 Si2 O3 35.1(3)
C27 N4 Si2 O3 -154.0(2)
C16 N4 Si2 N3 5.68(10)
C27 N4 Si2 N3 176.5(2)
C16 N4 Si2 Si1 -108.35(9)
C27 N4 Si2 Si1 62.50(18)
O2 Si1 Si2 O4 53.85(8)
O1 Si1 Si2 O4 148.90(6)
N2 Si1 Si2 O4 -106.89(7)
N1 Si1 Si2 O4 -37.82(7)
O2 Si1 Si2 O3 146.12(7)
O1 Si1 Si2 O3 -118.83(6)
N2 Si1 Si2 O3 -14.61(6)
N1 Si1 Si2 O3 54.46(6)
O2 Si1 Si2 N3 -110.73(7)
O1 Si1 Si2 N3 -15.68(7)
N2 Si1 Si2 N3 88.54(7)
N1 Si1 Si2 N3 157.61(7)
O2 Si1 Si2 N4 -41.22(7)
O1 Si1 Si2 N4 53.83(6)
N2 Si1 Si2 N4 158.05(6)
N1 Si1 Si2 N4 -132.89(6)
